data_4129157
loop_
_publ_author_name
'Berdiell, Izar Capel'
'Hochd\"orffer, Tim'
'Desplanches, C\'edric'
'Kulmaczewski, Rafal'
'Shahid, Namrah'
'Wolny, Juliusz A.'
'Warriner, Stuart L.'
'Cespedes, Oscar'
'Sch\"unemann, Volker'
'Chastanet, Guillaume'
'Halcrow, Malcolm A.'

_publ_section_title
;
 Supramolecular Iron Metallocubanes Exhibiting Site-Selective Thermal and
 Light-Induced Spin-Crossover.
;
_journal_issue 47
_journal_name_full 'Journal of the American Chemical Society'
_journal_page_first 18759
_journal_page_last 18770
_journal_paper_doi 10.1021/jacs.9b08862
_journal_volume 141
_journal_year 2019
_chemical_formula_moiety 'C10 H8 N6 O'
_chemical_formula_sum 'C10 H8 N6 O'
_chemical_formula_weight 228.22
_chemical_name_systematic
;
4,6-Di(pyrazol-1-yl)pyrimid-2-one (HL1)
;
_space_group_crystal_system monoclinic
_space_group_IT_number 14
_space_group_name_Hall '-P 2ybc'
_space_group_name_H-M_alt 'P 1 21/c 1'
_atom_sites_solution_hydrogens geom
_atom_sites_solution_primary direct
_atom_sites_solution_secondary difmap
_audit_creation_date 2018-06-05
_audit_creation_method
;
  Olex2 1.2
  (compiled Apr 23 2013 17:54:37, GUI svn.r4466)
;
_cell_angle_alpha 90.00
_cell_angle_beta 92.170(3)
_cell_angle_gamma 90.00
_cell_formula_units_Z 12
_cell_length_a 3.7553(1)
_cell_length_b 17.3319(4)
_cell_length_c 44.3260(14)
_cell_measurement_reflns_used 9603
_cell_measurement_temperature 100(2)
_cell_measurement_theta_max 21.92
_cell_measurement_theta_min 1.49
_cell_volume 2882.95(14)
_computing_cell_refinement 'XIA2 0.4.0.438-g4431aaa (Winter, 2010)'
_computing_data_reduction 'XIA2 0.4.0.438-g4431aaa (Winter, 2010)'
_computing_molecular_graphics 'XSEED (Barbour, 2001)'
_computing_publication_material
;
O. V. Dolomanov, L. J. Bourhis, R. J. Gildea, J. A. K. Howard and H. Puschmann,
OLEX2: a complete structure solution, refinement and analysis program.
J. Appl. Cryst. (2009). 42, 339-341.
;
_computing_structure_refinement 'SHELXL-97 (Sheldrick, 1997)'
_computing_structure_solution 'SHELXS-97 (Sheldrick, 1990)'
_diffrn_ambient_temperature 100(2)
_diffrn_measured_fraction_theta_full 0.992
_diffrn_measured_fraction_theta_max 0.988
_diffrn_measurement_device_type 'Fluid Film Devices'
_diffrn_measurement_method 'shutterless scans'
_diffrn_radiation_monochromator 'silicon 111'
_diffrn_radiation_source 'Diamond Light Source station I19'
_diffrn_radiation_type synchrotron
_diffrn_radiation_wavelength 0.68890
_diffrn_reflns_av_R_equivalents 0.1863
_diffrn_reflns_av_unetI/netI 0.1398
_diffrn_reflns_limit_h_max 5
_diffrn_reflns_limit_h_min -5
_diffrn_reflns_limit_k_max 18
_diffrn_reflns_limit_k_min -24
_diffrn_reflns_limit_l_max 63
_diffrn_reflns_limit_l_min -63
_diffrn_reflns_number 35410
_diffrn_reflns_theta_full 24.82
_diffrn_reflns_theta_max 29.52
_diffrn_reflns_theta_min 0.89
_diffrn_standards_decay_% 0
_diffrn_standards_interval_count 0
_diffrn_standards_interval_time 0
_diffrn_standards_number 0
_exptl_absorpt_coefficient_mu 0.106
_exptl_absorpt_correction_T_max 1.000
_exptl_absorpt_correction_T_min 0.980
_exptl_absorpt_correction_type multi-scan
_exptl_absorpt_process_details
;
CCP4 7.0.027: AIMLESS, version 0.5.31 

Scaling & analysis of unmerged intensities,
absorption correction using spherical harmonics
;
_exptl_crystal_colour yellow
_exptl_crystal_density_diffrn 1.577
_exptl_crystal_density_method 'not measured'
_exptl_crystal_description needle
_exptl_crystal_F_000 1416
_exptl_crystal_size_max 0.20
_exptl_crystal_size_mid 0.05
_exptl_crystal_size_min 0.03
_refine_diff_density_max 0.486
_refine_diff_density_min -0.413
_refine_diff_density_rms 0.095
_refine_ls_extinction_method none
_refine_ls_goodness_of_fit_ref 0.915
_refine_ls_hydrogen_treatment refxyz
_refine_ls_matrix_type full
_refine_ls_number_parameters 532
_refine_ls_number_reflns 8769
_refine_ls_number_restraints 0
_refine_ls_restrained_S_all 0.915
_refine_ls_R_factor_all 0.1180
_refine_ls_R_factor_gt 0.0782
_refine_ls_shift/su_max 0.000
_refine_ls_shift/su_mean 0.000
_refine_ls_structure_factor_coef Fsqd
_refine_ls_weighting_details 'calc w=1/[\s^2^(Fo^2^)+(0.0802P)^2^+0.0000P] where P=(Fo^2^+2Fc^2^)/3'
_refine_ls_weighting_scheme calc
_refine_ls_wR_factor_gt 0.1723
_refine_ls_wR_factor_ref 0.1889
_reflns_number_gt 4758
_reflns_number_total 8769
_reflns_threshold_expression >2sigma(I)
_cod_data_source_file ja9b08862_si_002.cif
_cod_data_source_block ic130lig
_cod_depositor_comments 'Adding full bibliography for 4129157--4129168.cif.'
_cod_database_code 4129157
_olex2_refinement_description
;
1. Fixed Uiso
 At 1.2 times of:
  All C(H) groups, All N(H) groups
;

loop_
_space_group_symop_id
_space_group_symop_operation_xyz
1 'x, y, z'
2 '-x, y+1/2, -z+1/2'
3 '-x, -y, -z'
4 'x, -y-1/2, z-1/2'

loop_
_atom_site_label
_atom_site_type_symbol
_atom_site_fract_x
_atom_site_fract_y
_atom_site_fract_z
_atom_site_U_iso_or_equiv
_atom_site_adp_type
_atom_site_occupancy
_atom_site_symmetry_multiplicity
_atom_site_calc_flag
C1 C 0.8285(6) 0.26317(13) 0.26656(5) 0.0267(5) Uani 1 1 d
H1 H 0.971(7) 0.3014(15) 0.2779(5) 0.032 Uiso 1 1 d
C2 C 0.7318(6) 0.19229(12) 0.27847(4) 0.0258(5) Uani 1 1 d
N3 N 0.5438(5) 0.13803(10) 0.26431(4) 0.0261(4) Uani 1 1 d
C4 C 0.4404(6) 0.15173(12) 0.23510(5) 0.0268(5) Uani 1 1 d
N5 N 0.5416(5) 0.22031(10) 0.22140(4) 0.0261(4) Uani 1 1 d
H5 H 0.485(7) 0.2263(14) 0.2016(6) 0.031 Uiso 1 1 d
C6 C 0.7261(6) 0.27511(12) 0.23689(5) 0.0254(4) Uani 1 1 d
O7 O 0.2514(4) 0.10598(9) 0.22000(3) 0.0315(4) Uani 1 1 d
N8 N 0.8398(5) 0.17517(10) 0.30829(4) 0.0255(4) Uani 1 1 d
N9 N 1.0385(5) 0.22742(11) 0.32504(4) 0.0278(4) Uani 1 1 d
C10 C 1.0941(7) 0.19222(13) 0.35123(5) 0.0293(5) Uani 1 1 d
H10 H 1.252(7) 0.2200(15) 0.3656(6) 0.035 Uiso 1 1 d
C11 C 0.9393(7) 0.11856(14) 0.35187(5) 0.0302(5) Uani 1 1 d
H11 H 0.942(7) 0.0819(15) 0.3671(6) 0.036 Uiso 1 1 d
C12 C 0.7768(6) 0.10903(13) 0.32425(5) 0.0279(5) Uani 1 1 d
H12 H 0.628(7) 0.0666(15) 0.3152(5) 0.034 Uiso 1 1 d
N13 N 0.8025(5) 0.34303(10) 0.22188(4) 0.0263(4) Uani 1 1 d
N14 N 0.9416(6) 0.40318(11) 0.23873(4) 0.0326(5) Uani 1 1 d
C15 C 0.9688(7) 0.45934(14) 0.21906(5) 0.0339(5) Uani 1 1 d
H15 H 1.073(7) 0.5065(17) 0.2266(6) 0.041 Uiso 1 1 d
C16 C 0.8532(6) 0.43662(14) 0.18958(5) 0.0306(5) Uani 1 1 d
H16 H 0.844(7) 0.4656(15) 0.1710(6) 0.037 Uiso 1 1 d
C17 C 0.7497(6) 0.36231(13) 0.19204(5) 0.0272(5) Uani 1 1 d
H17 H 0.653(7) 0.3255(15) 0.1771(5) 0.033 Uiso 1 1 d
C18 C -0.1285(6) 0.05642(13) 0.11253(5) 0.0271(5) Uani 1 1 d
H18 H -0.231(7) 0.0153(15) 0.1006(5) 0.033 Uiso 1 1 d
C19 C -0.0881(6) 0.05163(12) 0.14334(5) 0.0258(5) Uani 1 1 d
N20 N 0.0688(5) 0.10971(10) 0.15912(4) 0.0276(4) Uani 1 1 d
H20 H 0.104(7) 0.1061(14) 0.1801(6) 0.033 Uiso 1 1 d
C21 C 0.1815(6) 0.17669(13) 0.14513(5) 0.0287(5) Uani 1 1 d
N22 N 0.1371(5) 0.18395(11) 0.11473(4) 0.0283(4) Uani 1 1 d
C23 C -0.0132(6) 0.12521(13) 0.09994(4) 0.0270(5) Uani 1 1 d
O24 O 0.3249(5) 0.22808(9) 0.16117(3) 0.0337(4) Uani 1 1 d
N25 N -0.2102(5) -0.01063(10) 0.15948(4) 0.0268(4) Uani 1 1 d
N26 N -0.3669(5) -0.07104(11) 0.14369(4) 0.0294(4) Uani 1 1 d
C27 C -0.4812(6) -0.11630(14) 0.16493(5) 0.0312(5) Uani 1 1 d
H27 H -0.619(7) -0.1637(16) 0.1585(6) 0.037 Uiso 1 1 d
C28 C -0.4082(6) -0.08693(14) 0.19415(5) 0.0311(5) Uani 1 1 d
H28 H -0.473(7) -0.1057(14) 0.2146(6) 0.037 Uiso 1 1 d
C29 C -0.2320(6) -0.01990(13) 0.19018(5) 0.0280(5) Uani 1 1 d
H29 H -0.132(7) 0.0189(15) 0.2039(6) 0.034 Uiso 1 1 d
N30 N -0.0565(5) 0.13583(11) 0.06869(4) 0.0302(4) Uani 1 1 d
N31 N -0.1925(6) 0.07838(12) 0.05057(4) 0.0340(5) Uani 1 1 d
C32 C -0.2001(7) 0.10958(15) 0.02329(5) 0.0362(6) Uani 1 1 d
H32 H -0.281(8) 0.0786(17) 0.0069(6) 0.043 Uiso 1 1 d
C33 C -0.0772(7) 0.18663(15) 0.02340(5) 0.0347(5) Uani 1 1 d
H33 H -0.061(8) 0.2207(16) 0.0072(6) 0.042 Uiso 1 1 d
C34 C 0.0132(7) 0.20148(14) 0.05273(5) 0.0304(5) Uani 1 1 d
H34 H 0.099(7) 0.2471(15) 0.0634(6) 0.036 Uiso 1 1 d
C35 C 0.5049(6) 0.61277(13) 0.07136(5) 0.0270(5) Uani 1 1 d
H35 H 0.390(7) 0.6195(14) 0.0899(6) 0.032 Uiso 1 1 d
C36 C 0.6040(6) 0.54261(12) 0.06056(4) 0.0253(4) Uani 1 1 d
N37 N 0.7528(5) 0.53704(11) 0.03339(4) 0.0259(4) Uani 1 1 d
H37 H 0.807(7) 0.4918(16) 0.0261(5) 0.031 Uiso 1 1 d
C38 C 0.8204(6) 0.60228(12) 0.01610(4) 0.0268(5) Uani 1 1 d
N39 N 0.7238(5) 0.67274(10) 0.02624(4) 0.0274(4) Uani 1 1 d
C40 C 0.5698(6) 0.67582(12) 0.05254(4) 0.0252(4) Uani 1 1 d
O41 O 0.9650(5) 0.59331(9) -0.00834(3) 0.0316(4) Uani 1 1 d
N42 N 0.5529(5) 0.47421(10) 0.07655(4) 0.0255(4) Uani 1 1 d
N43 N 0.4061(5) 0.47901(11) 0.10434(4) 0.0291(4) Uani 1 1 d
C44 C 0.4083(7) 0.40738(14) 0.11407(5) 0.0311(5) Uani 1 1 d
H44 H 0.319(7) 0.3966(14) 0.1342(6) 0.037 Uiso 1 1 d
C45 C 0.5578(7) 0.35543(14) 0.09350(5) 0.0296(5) Uani 1 1 d
H45 H 0.579(7) 0.3026(16) 0.0956(6) 0.036 Uiso 1 1 d
C46 C 0.6457(6) 0.39958(13) 0.06958(5) 0.0290(5) Uani 1 1 d
H46 H 0.739(7) 0.3877(14) 0.0511(6) 0.035 Uiso 1 1 d
N47 N 0.4665(5) 0.74939(10) 0.06163(4) 0.0258(4) Uani 1 1 d
N48 N 0.2954(5) 0.75957(11) 0.08807(4) 0.0286(4) Uani 1 1 d
C49 C 0.2351(6) 0.83469(13) 0.08915(5) 0.0296(5) Uani 1 1 d
H49 H 0.114(7) 0.8555(14) 0.1068(6) 0.036 Uiso 1 1 d
C50 C 0.3649(7) 0.87337(14) 0.06381(5) 0.0305(5) Uani 1 1 d
H50 H 0.339(7) 0.9266(16) 0.0602(6) 0.037 Uiso 1 1 d
C51 C 0.5111(6) 0.81786(13) 0.04670(5) 0.0287(5) Uani 1 1 d
H51 H 0.627(7) 0.8191(14) 0.0277(6) 0.034 Uiso 1 1 d

loop_
_atom_site_aniso_label
_atom_site_aniso_U_11
_atom_site_aniso_U_22
_atom_site_aniso_U_33
_atom_site_aniso_U_23
_atom_site_aniso_U_13
_atom_site_aniso_U_12
C1 0.0318(12) 0.0238(11) 0.0243(10) -0.0017(8) -0.0002(9) -0.0018(9)
C2 0.0281(12) 0.0269(11) 0.0223(9) -0.0011(8) 0.0007(8) 0.0038(9)
N3 0.0289(10) 0.0249(9) 0.0245(8) -0.0004(7) -0.0007(7) 0.0007(8)
C4 0.0308(12) 0.0255(11) 0.0240(10) -0.0022(8) 0.0006(9) 0.0011(9)
N5 0.0323(10) 0.0249(9) 0.0209(8) -0.0002(7) -0.0021(7) 0.0007(8)
C6 0.0253(11) 0.0257(11) 0.0251(9) -0.0009(8) 0.0005(8) 0.0015(9)
O7 0.0376(10) 0.0292(8) 0.0272(7) -0.0013(6) -0.0035(7) -0.0039(7)
N8 0.0284(10) 0.0255(9) 0.0225(8) -0.0004(7) -0.0019(7) -0.0008(8)
N9 0.0305(10) 0.0273(10) 0.0253(8) -0.0018(7) -0.0021(7) 0.0007(8)
C10 0.0331(13) 0.0311(12) 0.0234(10) -0.0021(8) -0.0013(9) 0.0042(10)
C11 0.0353(13) 0.0314(12) 0.0241(10) 0.0035(9) 0.0032(9) 0.0029(10)
C12 0.0297(12) 0.0279(12) 0.0261(10) 0.0010(8) 0.0012(9) 0.0011(10)
N13 0.0304(10) 0.0248(9) 0.0235(8) -0.0005(7) -0.0031(7) -0.0014(8)
N14 0.0430(12) 0.0287(10) 0.0259(9) -0.0011(7) -0.0034(8) -0.0065(9)
C15 0.0440(15) 0.0287(12) 0.0288(11) -0.0017(9) -0.0008(10) -0.0034(11)
C16 0.0340(13) 0.0298(12) 0.0280(11) 0.0019(9) -0.0007(9) 0.0011(10)
C17 0.0292(12) 0.0271(12) 0.0251(10) -0.0008(8) -0.0022(9) -0.0018(9)
C18 0.0316(12) 0.0252(11) 0.0242(10) -0.0034(8) -0.0028(9) -0.0005(9)
C19 0.0272(12) 0.0222(11) 0.0278(10) -0.0001(8) -0.0030(9) 0.0021(9)
N20 0.0335(11) 0.0258(10) 0.0230(8) -0.0006(7) -0.0032(7) -0.0018(8)
C21 0.0319(12) 0.0272(12) 0.0266(10) -0.0002(9) -0.0042(9) 0.0000(10)
N22 0.0321(10) 0.0266(10) 0.0257(9) 0.0003(7) -0.0042(7) -0.0037(8)
C23 0.0284(12) 0.0280(11) 0.0244(10) 0.0000(8) -0.0025(8) -0.0004(9)
O24 0.0443(10) 0.0274(8) 0.0289(8) -0.0008(6) -0.0054(7) -0.0064(7)
N25 0.0298(10) 0.0255(10) 0.0249(8) -0.0009(7) -0.0027(7) -0.0012(8)
N26 0.0343(11) 0.0252(10) 0.0284(9) -0.0013(7) -0.0035(8) -0.0013(8)
C27 0.0290(12) 0.0308(12) 0.0334(11) 0.0027(9) -0.0034(9) 0.0006(10)
C28 0.0293(12) 0.0332(13) 0.0306(11) 0.0043(9) 0.0001(9) 0.0022(10)
C29 0.0305(12) 0.0269(12) 0.0264(10) -0.0011(8) -0.0011(9) 0.0006(9)
N30 0.0364(11) 0.0304(10) 0.0234(8) 0.0003(7) -0.0041(8) -0.0046(9)
N31 0.0423(12) 0.0329(11) 0.0264(9) -0.0027(8) -0.0049(8) -0.0050(9)
C32 0.0458(15) 0.0376(14) 0.0246(10) -0.0022(9) -0.0048(10) -0.0037(11)
C33 0.0418(14) 0.0361(13) 0.0261(11) 0.0038(9) -0.0004(10) -0.0012(11)
C34 0.0350(13) 0.0280(12) 0.0279(11) 0.0005(9) -0.0012(9) 0.0000(10)
C35 0.0303(12) 0.0290(12) 0.0216(9) -0.0001(8) -0.0010(9) -0.0015(9)
C36 0.0264(11) 0.0280(11) 0.0213(9) -0.0006(8) -0.0029(8) -0.0016(9)
N37 0.0311(10) 0.0232(9) 0.0233(8) -0.0020(7) 0.0005(7) -0.0020(8)
C38 0.0322(12) 0.0259(11) 0.0220(9) 0.0002(8) -0.0017(8) -0.0013(9)
N39 0.0326(10) 0.0277(10) 0.0218(8) -0.0004(7) 0.0002(7) -0.0012(8)
C40 0.0281(12) 0.0254(11) 0.0217(9) -0.0017(8) -0.0031(8) -0.0009(9)
O41 0.0422(10) 0.0289(8) 0.0240(7) -0.0001(6) 0.0075(6) 0.0002(7)
N42 0.0289(10) 0.0258(10) 0.0217(8) -0.0008(7) 0.0003(7) -0.0017(8)
N43 0.0357(11) 0.0296(10) 0.0224(8) -0.0004(7) 0.0046(7) -0.0005(8)
C44 0.0346(13) 0.0334(13) 0.0251(10) 0.0012(9) -0.0014(9) -0.0001(10)
C45 0.0349(13) 0.0272(12) 0.0267(10) 0.0011(9) -0.0016(9) -0.0004(10)
C46 0.0326(13) 0.0278(12) 0.0266(10) -0.0017(9) 0.0005(9) -0.0007(9)
N47 0.0304(10) 0.0269(10) 0.0201(8) -0.0013(7) -0.0006(7) -0.0007(8)
N48 0.0314(10) 0.0324(11) 0.0220(8) -0.0036(7) 0.0007(7) 0.0014(8)
C49 0.0311(12) 0.0307(12) 0.0266(10) -0.0048(9) -0.0045(9) 0.0033(10)
C50 0.0370(13) 0.0255(12) 0.0285(10) -0.0024(9) -0.0055(9) 0.0019(10)
C51 0.0337(13) 0.0282(12) 0.0239(10) 0.0006(8) -0.0043(9) -0.0001(10)

loop_
_atom_type_symbol
_atom_type_description
_atom_type_scat_dispersion_real
_atom_type_scat_dispersion_imag
_atom_type_scat_source
C C 0.0032 0.0015 'International Tables Vol C Tables 4.2.6.8 and 6.1.1.4'
H H 0.0000 0.0000 'International Tables Vol C Tables 4.2.6.8 and 6.1.1.4'
N N 0.0060 0.0030 'International Tables Vol C Tables 4.2.6.8 and 6.1.1.4'
O O 0.0108 0.0057 'International Tables Vol C Tables 4.2.6.8 and 6.1.1.4'

loop_
_geom_angle_atom_site_label_1
_geom_angle_atom_site_label_2
_geom_angle_atom_site_label_3
_geom_angle
C2 C1 H1 123.4(14)
C6 C1 H1 121.1(14)
C6 C1 C2 115.43(19)
C1 C2 N8 118.38(18)
N3 C2 C1 126.24(18)
N3 C2 N8 115.38(18)
C2 N3 C4 117.19(18)
N3 C4 N5 119.44(18)
O7 C4 N3 122.58(19)
O7 C4 N5 117.96(18)
C4 N5 H5 117.8(16)
C6 N5 C4 121.47(17)
C6 N5 H5 120.8(16)
C1 C6 N13 122.14(19)
N5 C6 C1 120.14(19)
N5 C6 N13 117.72(17)
N9 N8 C2 120.19(17)
C12 N8 C2 127.92(18)
C12 N8 N9 111.88(16)
C10 N9 N8 103.60(18)
N9 C10 H10 114.7(15)
N9 C10 C11 112.7(2)
C11 C10 H10 132.3(15)
C10 C11 H11 130.2(16)
C12 C11 C10 105.4(2)
C12 C11 H11 124.4(16)
N8 C12 H12 120.9(14)
C11 C12 N8 106.4(2)
C11 C12 H12 132.6(14)
N14 N13 C6 117.68(16)
C17 N13 C6 130.11(18)
C17 N13 N14 112.17(17)
C15 N14 N13 103.83(17)
N14 C15 H15 116.0(16)
N14 C15 C16 112.2(2)
C16 C15 H15 131.7(16)
C15 C16 H16 130.1(15)
C17 C16 C15 105.6(2)
C17 C16 H16 124.3(15)
N13 C17 H17 121.9(15)
C16 C17 N13 106.19(19)
C16 C17 H17 131.9(14)
C19 C18 H18 122.1(15)
C19 C18 C23 115.26(19)
C23 C18 H18 122.7(15)
C18 C19 N25 122.43(19)
N20 C19 C18 120.09(19)
N20 C19 N25 117.47(18)
C19 N20 H20 120.5(15)
C19 N20 C21 121.78(17)
C21 N20 H20 117.7(15)
N22 C21 N20 119.50(18)
O24 C21 N20 118.27(18)
O24 C21 N22 122.2(2)
C23 N22 C21 117.00(18)
C18 C23 N30 118.87(18)
N22 C23 C18 126.32(19)
N22 C23 N30 114.81(19)
N26 N25 C19 118.27(16)
C29 N25 C19 129.51(18)
C29 N25 N26 111.91(17)
C27 N26 N25 103.61(17)
N26 C27 H27 117.6(14)
N26 C27 C28 112.7(2)
C28 C27 H27 129.5(15)
C27 C28 H28 132.0(15)
C29 C28 C27 105.7(2)
C29 C28 H28 122.3(15)
N25 C29 H29 120.1(15)
C28 C29 N25 106.06(19)
C28 C29 H29 133.8(15)
N31 N30 C23 120.82(18)
N31 N30 C34 112.10(17)
C34 N30 C23 127.04(18)
C32 N31 N30 103.53(19)
N31 C32 H32 117.7(17)
N31 C32 C33 112.8(2)
C33 C32 H32 129.5(17)
C32 C33 H33 128.7(17)
C34 C33 C32 104.6(2)
C34 C33 H33 126.7(17)
N30 C34 H34 119.5(15)
C33 C34 N30 106.9(2)
C33 C34 H34 133.4(15)
C36 C35 H35 123.5(15)
C36 C35 C40 115.5(2)
C40 C35 H35 121.0(15)
C35 C36 N42 122.23(19)
N37 C36 C35 120.3(2)
N37 C36 N42 117.45(19)
C36 N37 H37 120.3(17)
C36 N37 C38 121.49(19)
C38 N37 H37 118.2(17)
N39 C38 N37 119.45(18)
O41 C38 N37 118.25(19)
O41 C38 N39 122.30(19)
C40 N39 C38 117.41(18)
N39 C40 C35 125.8(2)
N39 C40 N47 115.28(18)
N47 C40 C35 118.90(19)
N43 N42 C36 118.15(17)
N43 N42 C46 111.85(17)
C46 N42 C36 129.91(18)
C44 N43 N42 103.88(18)
N43 C44 H44 118.7(15)
N43 C44 C45 112.8(2)
C45 C44 H44 128.5(15)
C44 C45 H45 126.9(16)
C46 C45 C44 105.0(2)
C46 C45 H45 128.0(16)
N42 C46 H46 120.9(16)
C45 C46 N42 106.4(2)
C45 C46 H46 132.6(16)
N48 N47 C40 120.62(17)
N48 N47 C51 111.79(18)
C51 N47 C40 127.58(18)
C49 N48 N47 104.15(18)
N48 C49 H49 118.2(15)
N48 C49 C50 112.0(2)
C50 C49 H49 129.8(15)
C49 C50 H50 124.5(16)
C51 C50 C49 105.5(2)
C51 C50 H50 129.9(16)
N47 C51 H51 120.6(15)
C50 C51 N47 106.5(2)
C50 C51 H51 132.9(15)

loop_
_geom_bond_atom_site_label_1
_geom_bond_atom_site_label_2
_geom_bond_distance
C1 H1 0.98(3)
C1 C2 1.391(3)
C1 C6 1.372(3)
C2 N3 1.321(3)
C2 N8 1.400(3)
N3 C4 1.358(3)
C4 N5 1.394(3)
C4 O7 1.243(3)
N5 H5 0.90(3)
N5 C6 1.348(3)
C6 N13 1.387(3)
N8 N9 1.374(2)
N8 C12 1.372(3)
N9 C10 1.321(3)
C10 H10 0.98(3)
C10 C11 1.404(3)
C11 H11 0.93(3)
C11 C12 1.357(3)
C12 H12 1.00(3)
N13 N14 1.374(2)
N13 C17 1.371(3)
N14 C15 1.313(3)
C15 H15 0.96(3)
C15 C16 1.417(3)
C16 H16 0.96(3)
C16 C17 1.351(3)
C17 H17 0.98(2)
C18 H18 0.96(3)
C18 C19 1.371(3)
C18 C23 1.392(3)
C19 N20 1.348(3)
C19 N25 1.383(3)
N20 H20 0.94(2)
N20 C21 1.390(3)
C21 N22 1.357(3)
C21 O24 1.249(3)
N22 C23 1.326(3)
C23 N30 1.401(3)
N25 N26 1.379(2)
N25 C29 1.376(3)
N26 C27 1.310(3)
C27 H27 1.01(3)
C27 C28 1.409(3)
C28 H28 1.00(3)
C28 C29 1.352(3)
C29 H29 0.97(3)
N30 N31 1.366(3)
N30 C34 1.370(3)
N31 C32 1.324(3)
C32 H32 0.94(3)
C32 C33 1.413(4)
C33 H33 0.94(3)
C33 C34 1.356(3)
C34 H34 0.97(3)
C35 H35 0.95(3)
C35 C36 1.364(3)
C35 C40 1.402(3)
C36 N37 1.350(3)
C36 N42 1.398(3)
N37 H37 0.88(3)
N37 C38 1.395(3)
C38 N39 1.355(3)
C38 O41 1.240(3)
N39 C40 1.322(3)
C40 N47 1.397(3)
N42 N43 1.371(2)
N42 C46 1.378(3)
N43 C44 1.314(3)
C44 H44 0.98(3)
C44 C45 1.413(3)
C45 H45 0.92(3)
C45 C46 1.358(3)
C46 H46 0.93(3)
N47 N48 1.369(3)
N47 C51 1.372(3)
N48 C49 1.323(3)
C49 H49 0.99(3)
C49 C50 1.411(3)
C50 H50 0.94(3)
C50 C51 1.354(3)
C51 H51 0.96(3)

loop_
_geom_hbond_atom_site_label_D
_geom_hbond_atom_site_label_H
_geom_hbond_atom_site_label_A
_geom_hbond_distance_DH
_geom_hbond_distance_HA
_geom_hbond_distance_DA
_geom_hbond_angle_DHA
_geom_hbond_site_symmetry_A
N5 H5 O24 0.90(3) 1.87(3) 2.765(2) 172(2) .
N20 H20 O7 0.94(2) 1.83(3) 2.760(2) 170(2) .
N37 H37 O41 0.88(3) 1.89(3) 2.748(2) 165(3) 3_765
